data_8101806
loop_
_publ_author_name
'Cheng, Y.-Q.'
'Cai, X.-Q.'
'Hu, M.-L.'

_publ_section_title
;
Crystal structure of aqua(2,2'-bipyridine-N,N')bis(3-hydroxy-trans-
cinnamato-O,O')cadmium(II), Cd(H~2~O)(C~10~H~8~N~2~)(C~9~H~7~O~3~)~2~
;
_journal_issue 3
_journal_name_full 'Zeitschrift f\"ur Kristallographie - New Crystal Structures'
_journal_page_first 390
_journal_page_last 392
_journal_volume 220
_journal_year 2005
_chemical_formula_moiety 'C28 H24 Cd N2 O7'
_chemical_formula_structural Cd(H2O)(C10H8N2)(C9H7O3)2
_chemical_formula_sum 'C28 H24 Cd N2 O7'
_chemical_formula_weight 612.89
_chemical_name_systematic
; 
aqua(2,2'-bipyridine-N,N')bis(3-hydroxy-trans-cinnamato-O,O')cadmium(II)
;
_space_group_IT_number 14
_symmetry_cell_setting monoclinic
_symmetry_space_group_name_Hall '-P 2ybc'
_symmetry_space_group_name_H-M 'P 1 21/c 1'
_atom_sites_solution_hydrogens geom
_atom_sites_solution_primary direct
_atom_sites_solution_secondary difmap
_audit_creation_method SHELXL-97
_cell_angle_alpha 90.00
_cell_angle_beta 99.199(2)
_cell_angle_gamma 90.00
_cell_formula_units_Z 4
_cell_length_a 8.6880(8)
_cell_length_b 18.8930(16)
_cell_length_c 15.5853(14)
_cell_measurement_reflns_used 1870
_cell_measurement_temperature 298(2)
_cell_measurement_theta_max 24.12
_cell_measurement_theta_min 2.61
_cell_volume 2525.3(4)
_computing_cell_refinement 'SAINT (Bruker, 2002)'
_computing_data_collection 'SMART (Bruker, 2002)'
_computing_data_reduction SAINT
_computing_molecular_graphics 'SHELXTL(Bruker, 2002)'
_computing_publication_material SHELXL97
_computing_structure_refinement 'SHELXL97 (Sheldrick, 1997)'
_computing_structure_solution 'SHELXS97 (Sheldrick, 1997)'
_diffrn_ambient_temperature 298(2)
_diffrn_measured_fraction_theta_full 0.997
_diffrn_measured_fraction_theta_max 0.997
_diffrn_measurement_device_type 'Bruker SMART APEX CCD'
_diffrn_measurement_method phi/omega
_diffrn_radiation_monochromator graphite
_diffrn_radiation_source 'fine-focus sealed tube'
_diffrn_radiation_type MoK\a
_diffrn_radiation_wavelength 0.71073
_diffrn_reflns_av_R_equivalents 0.0874
_diffrn_reflns_av_sigmaI/netI 0.1070
_diffrn_reflns_limit_h_max 10
_diffrn_reflns_limit_h_min -10
_diffrn_reflns_limit_k_max 20
_diffrn_reflns_limit_k_min -22
_diffrn_reflns_limit_l_max 12
_diffrn_reflns_limit_l_min -18
_diffrn_reflns_number 13117
_diffrn_reflns_theta_full 25.04
_diffrn_reflns_theta_max 25.04
_diffrn_reflns_theta_min 1.71
_diffrn_standards_number 0
_exptl_absorpt_coefficient_mu 0.916
_exptl_absorpt_correction_T_max 0.9556
_exptl_absorpt_correction_T_min 0.8902
_exptl_absorpt_correction_type multi-scan
_exptl_absorpt_process_details '(SADABS; Bruker, 2002)'
_exptl_crystal_colour colorless
_exptl_crystal_density_diffrn 1.612
_exptl_crystal_density_method 'not measured'
_exptl_crystal_description block
_exptl_crystal_F_000 1240
_exptl_crystal_size_max 0.13
_exptl_crystal_size_mid 0.06
_exptl_crystal_size_min 0.05
_refine_diff_density_max 1.312
_refine_diff_density_min -1.718
_refine_diff_density_rms 0.135
_refine_ls_extinction_method none
_refine_ls_goodness_of_fit_ref 1.282
_refine_ls_hydrogen_treatment mixed
_refine_ls_matrix_type full
_refine_ls_number_parameters 351
_refine_ls_number_reflns 4458
_refine_ls_number_restraints 2
_refine_ls_restrained_S_all 1.283
_refine_ls_R_factor_all 0.1445
_refine_ls_R_factor_gt 0.1131
_refine_ls_shift/su_max 0.000
_refine_ls_shift/su_mean 0.000
_refine_ls_structure_factor_coef Fsqd
_refine_ls_weighting_details 'calc w=1/[\s^2^(Fo^2^)+(0.0440P)^2^+13.4432P] where P=(Fo^2^+2Fc^2^)/3'
_refine_ls_weighting_scheme calc
_refine_ls_wR_factor_gt 0.1821
_refine_ls_wR_factor_ref 0.1940
_reflns_number_gt 3488
_reflns_number_total 4458
_reflns_threshold_expression I>2\sigma(I)
_cod_data_source_file 1267-1566.cff
_cod_data_source_block I
_cod_depositor_comments
;
The following automatic conversions were performed:
'_exptl_absorpt_correction_type' value 'Multi-scan' changed to
'multi-scan' according to
'/home/saulius/struct/CIF-dictionaries/cif_core.dic' dictionary named
'cif_core.dic' version 2.4.1 from 2010-06-29.

Automatic conversion script
Id: cif_fix_enum 1555 2011-01-17 13:19:09Z saulius 
;
_cod_original_sg_symbol_H-M P12(1)/c1
_cod_database_code 8101806

loop_
_symmetry_equiv_pos_as_xyz
'x, y, z'
'-x, y+1/2, -z+1/2'
'-x, -y, -z'
'x, -y-1/2, z-1/2'

loop_
_atom_site_label
_atom_site_type_symbol
_atom_site_fract_x
_atom_site_fract_y
_atom_site_fract_z
_atom_site_U_iso_or_equiv
_atom_site_adp_type
_atom_site_occupancy
_atom_site_symmetry_multiplicity
_atom_site_Wyckoff_symbol
_atom_site_calc_flag
_atom_site_refinement_flags
_atom_site_disorder_assembly
_atom_site_disorder_group
Cd1 Cd 0.22988(8) 0.52197(4) 0.38727(5) 0.0289(3) Uani 1 4 e d . . .
O1 O 0.2563(8) 0.3836(4) 0.3772(6) 0.046(2) Uani 1 4 e d . . .
O2 O 0.4549(8) 0.4547(3) 0.3910(5) 0.0363(19) Uani 1 4 e d . . .
O3 O 1.1543(9) 0.2534(5) 0.3174(7) 0.065(3) Uani 1 4 e d . . .
H3 H 1.1839 0.2918 0.3384 0.097 Uiso 1 4 e calc R . .
O4 O 0.0971(10) 0.4980(4) 0.2504(5) 0.047(2) Uani 1 4 e d . . .
O5 O -0.0525(9) 0.4900(4) 0.3493(6) 0.048(2) Uani 1 4 e d . . .
O6 O -0.8514(11) 0.4316(7) 0.1071(7) 0.082(3) Uani 1 4 e d . . .
H6 H -0.8483 0.4452 0.1573 0.123 Uiso 1 4 e calc R . .
O7 O 0.2607(9) 0.4982(4) 0.5324(5) 0.041(2) Uani 1 4 e d D . .
N1 N 0.1284(10) 0.6327(5) 0.4179(6) 0.038(2) Uani 1 4 e d . . .
N2 N 0.3867(10) 0.6147(4) 0.3475(6) 0.033(2) Uani 1 4 e d . . .
C1 C 0.3980(11) 0.3923(6) 0.3846(7) 0.028(2) Uani 1 4 e d . . .
C2 C 0.5012(11) 0.3302(6) 0.3821(8) 0.036(3) Uani 1 4 e d . . .
H2 H 0.4576 0.2857 0.3866 0.043 Uiso 1 4 e calc R . .
C3 C 0.6506(11) 0.3330(5) 0.3740(7) 0.030(2) Uani 1 4 e d . . .
H3A H 0.6935 0.3781 0.3753 0.036 Uiso 1 4 e calc R . .
C4 C 0.7564(11) 0.2755(5) 0.3636(7) 0.031(3) Uani 1 4 e d . . .
C5 C 0.9042(11) 0.2920(5) 0.3455(7) 0.036(3) Uani 1 4 e d . . .
H5 H 0.9328 0.3392 0.3417 0.043 Uiso 1 4 e calc R . .
C6 C 1.0075(12) 0.2401(6) 0.3333(7) 0.037(3) Uani 1 4 e d . . .
C7 C 0.9651(12) 0.1697(6) 0.3353(7) 0.037(3) Uani 1 4 e d . . .
H7 H 1.0340 0.1343 0.3248 0.044 Uiso 1 4 e calc R . .
C8 C 0.8185(13) 0.1527(5) 0.3532(8) 0.042(3) Uani 1 4 e d . . .
H8 H 0.7882 0.1055 0.3549 0.051 Uiso 1 4 e calc R . .
C9 C 0.7169(12) 0.2061(5) 0.3685(7) 0.036(3) Uani 1 4 e d . . .
H9 H 0.6200 0.1942 0.3824 0.044 Uiso 1 4 e calc R . .
C10 C -0.0350(15) 0.4857(6) 0.2714(9) 0.048(3) Uani 1 4 e d D . .
C11 C -0.1548(13) 0.4674(7) 0.1952(9) 0.070(4) Uani 1 4 e d D . .
H11 H -0.1247 0.4643 0.1406 0.084 Uiso 1 4 e calc R . .
C12 C -0.3008(14) 0.4554(5) 0.2020(8) 0.062(4) Uani 1 4 e d D . .
H12 H -0.3270 0.4570 0.2575 0.074 Uiso 1 4 e calc R . .
C13 C -0.4266(15) 0.4398(6) 0.1302(8) 0.049(3) Uani 1 4 e d D . .
C14 C -0.5754(16) 0.4415(6) 0.1497(8) 0.053(3) Uani 1 4 e d . . .
H14 H -0.5896 0.4535 0.2058 0.064 Uiso 1 4 e calc R . .
C15 C -0.7036(15) 0.4262(7) 0.0890(8) 0.051(3) Uani 1 4 e d . . .
C16 C -0.6864(15) 0.4062(6) 0.0074(8) 0.050(3) Uani 1 4 e d . . .
H16 H -0.7730 0.3946 -0.0334 0.060 Uiso 1 4 e calc R . .
C17 C -0.5394(15) 0.4033(6) -0.0140(8) 0.050(3) Uani 1 4 e d . . .
H17 H -0.5265 0.3905 -0.0701 0.059 Uiso 1 4 e calc R . .
C18 C -0.4100(13) 0.4193(6) 0.0471(9) 0.048(3) Uani 1 4 e d . . .
H18 H -0.3109 0.4162 0.0320 0.058 Uiso 1 4 e calc R . .
C19 C -0.0078(13) 0.6408(7) 0.4490(8) 0.047(3) Uani 1 4 e d . . .
H19 H -0.0565 0.6006 0.4661 0.056 Uiso 1 4 e calc R . .
C20 C -0.0774(14) 0.7049(7) 0.4565(8) 0.049(3) Uani 1 4 e d . . .
H20 H -0.1699 0.7078 0.4792 0.058 Uiso 1 4 e calc R . .
C21 C -0.0096(17) 0.7643(7) 0.4305(8) 0.058(4) Uani 1 4 e d . . .
H21 H -0.0554 0.8084 0.4344 0.070 Uiso 1 4 e calc R . .
C22 C 0.1279(15) 0.7579(6) 0.3983(8) 0.048(3) Uani 1 4 e d . . .
H22 H 0.1758 0.7975 0.3791 0.057 Uiso 1 4 e calc R . .
C23 C 0.1944(12) 0.6913(6) 0.3947(7) 0.034(3) Uani 1 4 e d . . .
C24 C 0.3453(12) 0.6813(5) 0.3614(7) 0.032(3) Uani 1 4 e d . . .
C25 C 0.4406(14) 0.7380(6) 0.3477(8) 0.049(3) Uani 1 4 e d . . .
H25 H 0.4119 0.7839 0.3600 0.059 Uiso 1 4 e calc R . .
C26 C 0.5771(14) 0.7262(7) 0.3161(9) 0.054(4) Uani 1 4 e d . . .
H26 H 0.6431 0.7635 0.3078 0.065 Uiso 1 4 e calc R . .
C27 C 0.6127(14) 0.6587(6) 0.2973(9) 0.049(3) Uani 1 4 e d . . .
H27 H 0.7006 0.6495 0.2721 0.059 Uiso 1 4 e calc R . .
C28 C 0.5197(13) 0.6044(6) 0.3156(8) 0.042(3) Uani 1 4 e d . . .
H28 H 0.5496 0.5583 0.3055 0.050 Uiso 1 4 e calc R . .
H7A H 0.193(7) 0.506(6) 0.563(6) 0.050 Uiso 1 4 e d D . .
H7B H 0.345(6) 0.518(5) 0.549(6) 0.050 Uiso 1 4 e d D . .

loop_
_atom_site_aniso_label
_atom_site_aniso_U_11
_atom_site_aniso_U_22
_atom_site_aniso_U_33
_atom_site_aniso_U_23
_atom_site_aniso_U_13
_atom_site_aniso_U_12
Cd1 0.0235(4) 0.0245(4) 0.0391(5) -0.0059(4) 0.0065(3) 0.0001(4)
O1 0.016(4) 0.042(5) 0.081(7) 0.001(4) 0.013(4) 0.007(3)
O2 0.033(4) 0.024(4) 0.054(5) -0.003(4) 0.012(4) -0.005(3)
O3 0.032(5) 0.055(6) 0.111(8) -0.035(6) 0.023(5) 0.001(4)
O4 0.056(5) 0.037(5) 0.048(5) -0.001(4) 0.006(4) -0.005(4)
O5 0.043(5) 0.039(5) 0.066(6) -0.011(5) 0.019(4) 0.003(4)
O6 0.060(6) 0.121(9) 0.068(7) -0.050(7) 0.021(5) -0.033(6)
O7 0.031(4) 0.045(5) 0.049(5) 0.000(4) 0.008(4) -0.006(4)
N1 0.029(5) 0.036(5) 0.047(6) -0.009(5) 0.007(5) -0.010(4)
N2 0.032(5) 0.029(5) 0.038(6) 0.000(4) 0.006(4) 0.004(4)
C1 0.020(6) 0.037(6) 0.027(6) -0.006(5) 0.002(5) 0.004(5)
C2 0.020(6) 0.036(6) 0.053(8) 0.003(6) 0.008(5) -0.002(5)
C3 0.019(5) 0.027(6) 0.042(7) -0.001(5) 0.001(5) -0.005(4)
C4 0.023(6) 0.032(6) 0.037(7) -0.009(5) 0.004(5) -0.007(5)
C5 0.026(6) 0.026(6) 0.056(8) -0.012(5) 0.005(5) -0.007(5)
C6 0.023(6) 0.042(7) 0.046(8) -0.007(6) 0.005(5) 0.007(5)
C7 0.025(6) 0.034(6) 0.048(8) -0.022(6) -0.005(5) 0.014(5)
C8 0.041(7) 0.018(5) 0.062(9) -0.004(6) -0.006(6) 0.001(5)
C9 0.025(6) 0.038(6) 0.046(8) 0.002(6) 0.005(5) -0.007(5)
C10 0.051(8) 0.024(6) 0.061(9) -0.016(7) -0.018(7) 0.009(6)
C11 0.072(10) 0.060(10) 0.087(12) 0.000(9) 0.037(9) -0.001(8)
C12 0.096(12) 0.025(6) 0.065(10) 0.035(6) 0.018(9) 0.013(7)
C13 0.063(9) 0.035(7) 0.040(8) -0.003(6) -0.021(7) -0.001(6)
C14 0.070(10) 0.052(8) 0.036(8) -0.009(6) 0.003(7) -0.014(7)
C15 0.052(8) 0.053(8) 0.045(9) -0.014(7) 0.002(6) -0.016(6)
C16 0.054(8) 0.053(8) 0.042(8) -0.005(6) 0.000(6) -0.011(6)
C17 0.063(9) 0.044(7) 0.042(8) -0.014(6) 0.010(7) 0.008(7)
C18 0.031(7) 0.032(7) 0.080(11) 0.010(7) 0.002(7) 0.007(5)
C19 0.040(7) 0.054(8) 0.047(8) -0.006(6) 0.010(6) -0.007(6)
C20 0.036(7) 0.053(8) 0.055(9) -0.016(7) 0.002(6) 0.020(6)
C21 0.086(11) 0.044(8) 0.042(8) -0.001(7) 0.004(8) 0.032(8)
C22 0.061(9) 0.040(7) 0.042(8) 0.003(6) 0.004(7) 0.008(6)
C23 0.036(7) 0.038(6) 0.027(6) -0.004(5) 0.005(5) -0.007(5)
C24 0.035(6) 0.031(6) 0.025(6) 0.003(5) -0.008(5) -0.006(5)
C25 0.046(8) 0.033(7) 0.068(10) -0.009(6) 0.006(7) -0.005(6)
C26 0.039(8) 0.055(9) 0.069(10) 0.010(7) 0.007(7) -0.030(6)
C27 0.035(7) 0.048(8) 0.064(9) 0.023(7) 0.008(6) -0.005(6)
C28 0.038(7) 0.033(6) 0.054(8) 0.002(6) 0.006(6) 0.011(5)

loop_
_atom_type_symbol
_atom_type_description
_atom_type_scat_dispersion_real
_atom_type_scat_dispersion_imag
_atom_type_scat_source
C C 0.0033 0.0016 'International Tables Vol C Tables 4.2.6.8 and 6.1.1.4'
H H 0.0000 0.0000 'International Tables Vol C Tables 4.2.6.8 and 6.1.1.4'
N N 0.0061 0.0033 'International Tables Vol C Tables 4.2.6.8 and 6.1.1.4'
O O 0.0106 0.0060 'International Tables Vol C Tables 4.2.6.8 and 6.1.1.4'
Cd Cd -0.8075 1.2024 'International Tables Vol C Tables 4.2.6.8 and 6.1.1.4'

loop_
_geom_angle_atom_site_label_1
_geom_angle_atom_site_label_2
_geom_angle_atom_site_label_3
_geom_angle
_geom_angle_site_symmetry_1
_geom_angle_site_symmetry_3
_geom_angle_publ_flag
O7 Cd1 O4 147.5(3) . . ?
O7 Cd1 O2 84.4(3) . . ?
O4 Cd1 O2 102.2(3) . . ?
O7 Cd1 N1 87.8(3) . . ?
O4 Cd1 N1 102.4(3) . . ?
O2 Cd1 N1 145.4(3) . . ?
O7 Cd1 N2 115.2(3) . . ?
O4 Cd1 N2 97.3(3) . . ?
O2 Cd1 N2 83.9(3) . . ?
N1 Cd1 N2 69.1(3) . . ?
O7 Cd1 O5 98.2(3) . . ?
O4 Cd1 O5 53.6(3) . . ?
O2 Cd1 O5 131.5(2) . . ?
N1 Cd1 O5 83.0(3) . . ?
N2 Cd1 O5 134.5(3) . . ?
O7 Cd1 O1 82.3(3) . . ?
O4 Cd1 O1 77.6(3) . . ?
O2 Cd1 O1 51.5(2) . . ?
N1 Cd1 O1 159.4(3) . . ?
N2 Cd1 O1 131.4(3) . . ?
O5 Cd1 O1 80.7(2) . . ?
C1 O1 Cd1 87.6(6) . . ?
C1 O2 Cd1 100.9(6) . . ?
C6 O3 H3 109.5 . . ?
C10 O4 Cd1 97.9(7) . . ?
C10 O5 Cd1 88.7(7) . . ?
C15 O6 H6 109.5 . . ?
Cd1 O7 H7A 124(8) . . ?
Cd1 O7 H7B 101(7) . . ?
H7A O7 H7B 115(3) . . ?
C23 N1 C19 116.3(10) . . ?
C23 N1 Cd1 119.8(7) . . ?
C19 N1 Cd1 123.4(7) . . ?
C24 N2 C28 117.9(10) . . ?
C24 N2 Cd1 118.3(7) . . ?
C28 N2 Cd1 123.8(7) . . ?
O1 C1 O2 120.0(9) . . ?
O1 C1 C2 119.6(9) . . ?
O2 C1 C2 120.4(9) . . ?
C3 C2 C1 125.3(10) . . ?
C3 C2 H2 117.3 . . ?
C1 C2 H2 117.3 . . ?
C2 C3 C4 129.1(10) . . ?
C2 C3 H3A 115.4 . . ?
C4 C3 H3A 115.4 . . ?
C9 C4 C5 118.4(10) . . ?
C9 C4 C3 123.0(10) . . ?
C5 C4 C3 118.6(9) . . ?
C6 C5 C4 121.1(10) . . ?
C6 C5 H5 119.4 . . ?
C4 C5 H5 119.4 . . ?
O3 C6 C5 123.4(10) . . ?
O3 C6 C7 116.3(10) . . ?
C5 C6 C7 120.3(10) . . ?
C6 C7 C8 119.0(10) . . ?
C6 C7 H7 120.5 . . ?
C8 C7 H7 120.5 . . ?
C7 C8 C9 119.8(10) . . ?
C7 C8 H8 120.1 . . ?
C9 C8 H8 120.1 . . ?
C4 C9 C8 121.3(10) . . ?
C4 C9 H9 119.4 . . ?
C8 C9 H9 119.4 . . ?
O5 C10 O4 119.8(10) . . ?
O5 C10 C11 127.7(13) . . ?
O4 C10 C11 112.5(12) . . ?
C12 C11 C10 122.5(12) . . ?
C12 C11 H11 118.7 . . ?
C10 C11 H11 118.7 . . ?
C11 C12 C13 126.0(13) . . ?
C11 C12 H12 117.0 . . ?
C13 C12 H12 117.0 . . ?
C14 C13 C18 117.2(10) . . ?
C14 C13 C12 116.1(12) . . ?
C18 C13 C12 126.6(13) . . ?
C15 C14 C13 122.1(12) . . ?
C15 C14 H14 119.0 . . ?
C13 C14 H14 119.0 . . ?
C16 C15 O6 117.6(11) . . ?
C16 C15 C14 120.4(13) . . ?
O6 C15 C14 122.0(12) . . ?
C15 C16 C17 119.0(12) . . ?
C15 C16 H16 120.5 . . ?
C17 C16 H16 120.5 . . ?
C16 C17 C18 120.6(12) . . ?
C16 C17 H17 119.7 . . ?
C18 C17 H17 119.7 . . ?
C13 C18 C17 120.7(12) . . ?
C13 C18 H18 119.6 . . ?
C17 C18 H18 119.6 . . ?
N1 C19 C20 123.7(12) . . ?
N1 C19 H19 118.2 . . ?
C20 C19 H19 118.2 . . ?
C21 C20 C19 119.2(12) . . ?
C21 C20 H20 120.4 . . ?
C19 C20 H20 120.4 . . ?
C20 C21 C22 118.6(12) . . ?
C20 C21 H21 120.7 . . ?
C22 C21 H21 120.7 . . ?
C21 C22 C23 119.1(12) . . ?
C21 C22 H22 120.4 . . ?
C23 C22 H22 120.4 . . ?
N1 C23 C22 123.1(11) . . ?
N1 C23 C24 115.4(9) . . ?
C22 C23 C24 121.5(10) . . ?
N2 C24 C25 121.2(11) . . ?
N2 C24 C23 116.7(9) . . ?
C25 C24 C23 122.1(10) . . ?
C26 C25 C24 120.0(11) . . ?
C26 C25 H25 120.0 . . ?
C24 C25 H25 120.0 . . ?
C27 C26 C25 118.0(11) . . ?
C27 C26 H26 121.0 . . ?
C25 C26 H26 121.0 . . ?
C26 C27 C28 120.0(12) . . ?
C26 C27 H27 120.0 . . ?
C28 C27 H27 120.0 . . ?
N2 C28 C27 122.8(11) . . ?
N2 C28 H28 118.6 . . ?
C27 C28 H28 118.6 . . ?

loop_
_geom_bond_atom_site_label_1
_geom_bond_atom_site_label_2
_geom_bond_distance
_geom_bond_site_symmetry_2
_geom_bond_publ_flag
Cd1 O7 2.279(8) . ?
Cd1 O4 2.302(8) . ?
Cd1 O2 2.324(7) . ?
Cd1 N1 2.348(9) . ?
Cd1 N2 2.363(9) . ?
Cd1 O5 2.504(8) . ?
Cd1 O1 2.630(7) . ?
O1 C1 1.229(11) . ?
O2 C1 1.277(11) . ?
O3 C6 1.361(12) . ?
O3 H3 0.8200 . ?
O4 C10 1.264(15) . ?
O5 C10 1.250(15) . ?
O6 C15 1.361(15) . ?
O6 H6 0.8200 . ?
O7 H7A 0.83(2) . ?
O7 H7B 0.82(2) . ?
N1 C23 1.324(13) . ?
N1 C19 1.357(14) . ?
N2 C24 1.335(13) . ?
N2 C28 1.343(13) . ?
C1 C2 1.480(14) . ?
C2 C3 1.325(14) . ?
C2 H2 0.9300 . ?
C3 C4 1.448(14) . ?
C3 H3A 0.9300 . ?
C4 C9 1.362(14) . ?
C4 C5 1.393(14) . ?
C5 C6 1.363(14) . ?
C5 H5 0.9300 . ?
C6 C7 1.382(14) . ?
C7 C8 1.385(15) . ?
C7 H7 0.9300 . ?
C8 C9 1.386(14) . ?
C8 H8 0.9300 . ?
C9 H9 0.9300 . ?
C10 C11 1.490(9) . ?
C11 C12 1.310(9) . ?
C11 H11 0.9300 . ?
C12 C13 1.463(9) . ?
C12 H12 0.9300 . ?
C13 C14 1.375(18) . ?
C13 C18 1.381(18) . ?
C14 C15 1.372(16) . ?
C14 H14 0.9300 . ?
C15 C16 1.359(17) . ?
C16 C17 1.372(16) . ?
C16 H16 0.9300 . ?
C17 C18 1.386(16) . ?
C17 H17 0.9300 . ?
C18 H18 0.9300 . ?
C19 C20 1.366(15) . ?
C19 H19 0.9300 . ?
C20 C21 1.360(17) . ?
C20 H20 0.9300 . ?
C21 C22 1.373(17) . ?
C21 H21 0.9300 . ?
C22 C23 1.388(15) . ?
C22 H22 0.9300 . ?
C23 C24 1.497(15) . ?
C24 C25 1.391(15) . ?
C25 C26 1.373(17) . ?
C25 H25 0.9300 . ?
C26 C27 1.355(17) . ?
C26 H26 0.9300 . ?
C27 C28 1.364(15) . ?
C27 H27 0.9300 . ?
C28 H28 0.9300 . ?

loop_
_geom_hbond_atom_site_label_D
_geom_hbond_atom_site_label_H
_geom_hbond_atom_site_label_A
_geom_hbond_distance_DH
_geom_hbond_distance_HA
_geom_hbond_distance_DA
_geom_hbond_angle_DHA
_geom_hbond_site_symmetry_A
O3 H3 O1 0.82 1.91 2.728(11) 174.9 1_655
O6 H6 O4 0.82 1.88 2.661(12) 158.0 1_455
O7 H7A O5 0.83(2) 1.97(3) 2.790(11) 169(12) 3_566
O7 H7B O2 0.82(2) 1.91(4) 2.716(10) 166(12) 3_666
